data_2238216
loop_
_publ_author_name
'Kour, Dalbir'
'Singh, Kuldeep'
'Aitawade, Mayur M.'
'Deshmukh, Madhukar B.'
'Anbhule, Prashant V.'
'Gupta, Vivek K.'
'Kant, Rajni'

_publ_section_title
;
 (2<i>Z</i>)-3-(2,4-Dichlorophenyl)-3-hydroxy-<i>N</i>-phenylprop-2-enethioamide
;
_journal_coeditor_code LH5625
_journal_issue 7
_journal_name_full 'Acta Crystallographica Section E'
_journal_page_first o1173
_journal_page_last o1174
_journal_paper_doi 10.1107/S1600536813017339
_journal_volume 69
_journal_year 2013
_chemical_formula_iupac 'C15 H11 Cl2 N O S'
_chemical_formula_moiety 'C15 H11 Cl2 N O S'
_chemical_formula_sum 'C15 H11 Cl2 N O S'
_chemical_formula_weight 324.21
_chemical_name_systematic
;
(2<i>Z</i>)-3-(2,4-Dichlorophenyl)-3-hydroxy-<i>N</i>-phenylprop-2-enethioamide
;
_space_group_IT_number 56
_symmetry_cell_setting orthorhombic
_symmetry_space_group_name_Hall '-P 2ab 2ac'
_symmetry_space_group_name_H-M 'P c c n'
_atom_sites_solution_hydrogens geom
_atom_sites_solution_primary direct
_atom_sites_solution_secondary difmap
_audit_creation_method SHELXL-97
_cell_angle_alpha 90.00
_cell_angle_beta 90.00
_cell_angle_gamma 90.00
_cell_formula_units_Z 8
_cell_length_a 28.9562(6)
_cell_length_b 13.2610(3)
_cell_length_c 7.5284(2)
_cell_measurement_reflns_used 24816
_cell_measurement_temperature 293(2)
_cell_measurement_theta_max 29.0891
_cell_measurement_theta_min 3.3727
_cell_volume 2890.82(12)
_computing_cell_refinement 'CrysAlis PRO  (Oxford Diffraction, 2010)'
_computing_data_collection 'CrysAlis PRO  (Oxford Diffraction, 2010)'
_computing_data_reduction 'CrysAlis PRO  (Oxford Diffraction, 2010)'
_computing_molecular_graphics
;
ORTEP-3 for Windows (Farrugia, 2012) and
Mercury (Macrae <i>et al.</i>, 2008)
;
_computing_publication_material 'PLATON (Spek, 2009)'
_computing_structure_refinement 'SHELXL97 (Sheldrick, 2008)'
_computing_structure_solution 'SHELXS97 (Sheldrick, 2008)'
_diffrn_ambient_temperature 293(2)
_diffrn_detector_area_resol_mean 16.1049
_diffrn_measured_fraction_theta_full 0.998
_diffrn_measured_fraction_theta_max 0.998
_diffrn_measurement_device_type 'Agilent Xcalibur Sapphire3'
_diffrn_measurement_method '\w scan'
_diffrn_radiation_monochromator graphite
_diffrn_radiation_source 'fine-focus sealed tube'
_diffrn_radiation_type MoK\a
_diffrn_radiation_wavelength 0.71073
_diffrn_reflns_av_R_equivalents 0.0665
_diffrn_reflns_av_sigmaI/netI 0.0221
_diffrn_reflns_limit_h_max 35
_diffrn_reflns_limit_h_min -35
_diffrn_reflns_limit_k_max 16
_diffrn_reflns_limit_k_min -16
_diffrn_reflns_limit_l_max 9
_diffrn_reflns_limit_l_min -9
_diffrn_reflns_number 63107
_diffrn_reflns_theta_full 26.00
_diffrn_reflns_theta_max 26.00
_diffrn_reflns_theta_min 3.38
_diffrn_standards_decay_% 0
_diffrn_standards_interval_count 0
_diffrn_standards_interval_time 0
_diffrn_standards_number 0
_exptl_absorpt_coefficient_mu 0.587
_exptl_absorpt_correction_T_max 1.00000
_exptl_absorpt_correction_T_min 0.83525
_exptl_absorpt_correction_type multi-scan
_exptl_absorpt_process_details '(CrysAlis PRO; Oxford Diffraction, 2010)'
_exptl_crystal_colour orange
_exptl_crystal_density_diffrn 1.490
_exptl_crystal_density_method 'not measured'
_exptl_crystal_description block
_exptl_crystal_F_000 1328
_exptl_crystal_size_max 0.3
_exptl_crystal_size_mid 0.2
_exptl_crystal_size_min 0.1
_refine_diff_density_max 0.224
_refine_diff_density_min -0.183
_refine_ls_extinction_method none
_refine_ls_goodness_of_fit_ref 1.105
_refine_ls_hydrogen_treatment mixed
_refine_ls_matrix_type full
_refine_ls_number_parameters 185
_refine_ls_number_reflns 2836
_refine_ls_number_restraints 0
_refine_ls_restrained_S_all 1.105
_refine_ls_R_factor_all 0.0595
_refine_ls_R_factor_gt 0.0444
_refine_ls_shift/su_max 0.001
_refine_ls_shift/su_mean 0.000
_refine_ls_structure_factor_coef Fsqd
_refine_ls_weighting_details 'calc w=1/[\s^2^(Fo^2^)+(0.0293P)^2^+2.0935P] where P=(Fo^2^+2Fc^2^)/3'
_refine_ls_weighting_scheme calc
_refine_ls_wR_factor_gt 0.0854
_refine_ls_wR_factor_ref 0.0913
_reflns_number_gt 2275
_reflns_number_total 2836
_reflns_threshold_expression I>2\s(I)
_cod_data_source_file lh5625.cif
_cod_data_source_block I
_cod_database_code 2238216
_cod_database_fobs_code 2238216

loop_
_symmetry_equiv_pos_as_xyz
'x, y, z'
'-x+1/2, -y+1/2, z'
'-x, y+1/2, -z+1/2'
'x+1/2, -y, -z+1/2'
'-x, -y, -z'
'x-1/2, y-1/2, -z'
'x, -y-1/2, z-1/2'
'-x-1/2, y, z-1/2'

loop_
_atom_site_type_symbol
_atom_site_label
_atom_site_fract_x
_atom_site_fract_y
_atom_site_fract_z
_atom_site_U_iso_or_equiv
_atom_site_adp_type
_atom_site_calc_flag
_atom_site_refinement_flags
_atom_site_occupancy
_atom_site_symmetry_multiplicity
S S1 0.31822(2) 0.16889(5) 0.20313(10) 0.04414(18) Uani d . 1 1
O O1 0.41937(6) 0.17165(12) 0.2188(3) 0.0476(5) Uani d . 1 1
N N1 0.29969(6) 0.36160(14) 0.2171(3) 0.0391(5) Uani d . 1 1
H H1 0.2719 0.3391 0.2114 0.047 Uiso calc R 1 1
Cl Cl1 0.44813(2) 0.49703(5) 0.15039(11) 0.0581(2) Uani d . 1 1
Cl Cl2 0.61091(2) 0.40683(7) 0.43216(13) 0.0718(3) Uani d . 1 1
C C1 0.33303(8) 0.29196(17) 0.2249(3) 0.0338(5) Uani d . 1 1
C C1' 0.46507(7) 0.31015(16) 0.2953(3) 0.0320(5) Uani d . 1 1
C C2 0.37934(7) 0.32640(17) 0.2576(3) 0.0333(5) Uani d . 1 1
H H2 0.3828 0.3945 0.2840 0.040 Uiso calc R 1 1
C C2' 0.48099(8) 0.40787(17) 0.2622(3) 0.0360(5) Uani d . 1 1
C C3 0.41830(7) 0.27056(16) 0.2540(3) 0.0315(5) Uani d . 1 1
C C3' 0.52538(8) 0.43770(19) 0.3058(3) 0.0430(6) Uani d . 1 1
H H3' 0.5351 0.5033 0.2834 0.052 Uiso calc R 1 1
C C4 0.30453(7) 0.46842(17) 0.2172(3) 0.0343(5) Uani d . 1 1
C C4' 0.55494(8) 0.3693(2) 0.3827(3) 0.0440(6) Uani d . 1 1
C C5 0.28010(8) 0.5236(2) 0.3398(4) 0.0463(6) Uani d . 1 1
H H5 0.2619 0.4912 0.4241 0.056 Uiso calc R 1 1
C C5' 0.54086(8) 0.2721(2) 0.4168(4) 0.0478(7) Uani d . 1 1
H H5' 0.5610 0.2261 0.4685 0.057 Uiso calc R 1 1
C C6 0.28268(10) 0.6273(2) 0.3371(4) 0.0565(8) Uani d . 1 1
H H6 0.2661 0.6647 0.4200 0.068 Uiso calc R 1 1
C C6' 0.49660(8) 0.2442(2) 0.3733(3) 0.0404(6) Uani d . 1 1
H H6' 0.4873 0.1784 0.3969 0.048 Uiso calc R 1 1
C C7 0.30932(10) 0.6760(2) 0.2137(4) 0.0534(7) Uani d . 1 1
H H7 0.3111 0.7460 0.2134 0.064 Uiso calc R 1 1
C C8 0.33346(9) 0.6208(2) 0.0902(4) 0.0476(7) Uani d . 1 1
H H8 0.3515 0.6537 0.0062 0.057 Uiso calc R 1 1
C C9 0.33111(8) 0.51666(18) 0.0900(3) 0.0401(6) Uani d . 1 1
H H9 0.3472 0.4795 0.0055 0.048 Uiso calc R 1 1
H H11 0.3902(11) 0.152(2) 0.210(4) 0.070(10) Uiso d . 1 1

loop_
_atom_site_aniso_label
_atom_site_aniso_U_11
_atom_site_aniso_U_22
_atom_site_aniso_U_33
_atom_site_aniso_U_12
_atom_site_aniso_U_13
_atom_site_aniso_U_23
S1 0.0340(3) 0.0307(3) 0.0677(4) -0.0066(3) 0.0007(3) 0.0007(3)
O1 0.0327(10) 0.0286(9) 0.0816(13) 0.0008(7) 0.0009(9) -0.0031(9)
N1 0.0216(10) 0.0322(10) 0.0636(14) -0.0034(8) -0.0027(9) 0.0025(10)
Cl1 0.0339(3) 0.0381(3) 0.1022(6) -0.0011(3) -0.0061(4) 0.0241(4)
Cl2 0.0333(4) 0.0834(6) 0.0989(6) -0.0046(4) -0.0186(4) -0.0110(5)
C1 0.0319(13) 0.0313(12) 0.0382(13) -0.0035(10) 0.0017(10) 0.0014(10)
C1' 0.0279(11) 0.0327(12) 0.0354(12) 0.0031(9) 0.0028(9) 0.0003(10)
C2 0.0292(12) 0.0258(11) 0.0451(13) -0.0016(9) 0.0008(10) 0.0000(10)
C2' 0.0298(12) 0.0331(12) 0.0452(13) 0.0025(10) 0.0006(10) 0.0015(11)
C3 0.0303(12) 0.0268(12) 0.0375(12) 0.0001(9) 0.0028(10) 0.0023(10)
C3' 0.0322(13) 0.0378(13) 0.0591(16) -0.0023(11) -0.0001(12) -0.0034(12)
C4 0.0236(11) 0.0310(12) 0.0484(14) 0.0020(9) -0.0073(10) 0.0016(11)
C4' 0.0270(13) 0.0569(16) 0.0480(15) -0.0003(11) -0.0039(11) -0.0075(13)
C5 0.0357(14) 0.0479(15) 0.0552(16) 0.0073(11) 0.0058(12) 0.0036(13)
C5' 0.0363(14) 0.0518(17) 0.0552(16) 0.0091(12) -0.0079(12) 0.0076(13)
C6 0.0555(18) 0.0457(16) 0.069(2) 0.0163(14) -0.0018(15) -0.0087(15)
C6' 0.0343(13) 0.0391(13) 0.0477(14) 0.0028(11) 0.0003(11) 0.0094(12)
C7 0.0519(17) 0.0324(14) 0.076(2) 0.0054(12) -0.0157(15) 0.0011(14)
C8 0.0381(14) 0.0434(15) 0.0613(17) -0.0052(11) -0.0074(13) 0.0148(13)
C9 0.0301(13) 0.0420(14) 0.0481(14) 0.0000(10) -0.0002(11) 0.0021(12)

loop_
_atom_type_symbol
_atom_type_description
_atom_type_scat_dispersion_real
_atom_type_scat_dispersion_imag
_atom_type_scat_source
C C 0.0033 0.0016 'International Tables Vol C Tables 4.2.6.8 and 6.1.1.4'
H H 0.0000 0.0000 'International Tables Vol C Tables 4.2.6.8 and 6.1.1.4'
N N 0.0061 0.0033 'International Tables Vol C Tables 4.2.6.8 and 6.1.1.4'
O O 0.0106 0.0060 'International Tables Vol C Tables 4.2.6.8 and 6.1.1.4'
S S 0.1246 0.1234 'International Tables Vol C Tables 4.2.6.8 and 6.1.1.4'
Cl Cl 0.1484 0.1585 'International Tables Vol C Tables 4.2.6.8 and 6.1.1.4'

loop_
_geom_angle_atom_site_label_1
_geom_angle_atom_site_label_2
_geom_angle_atom_site_label_3
_geom_angle
C3 O1 H11 106(2)
C1 N1 C4 128.05(19)
C1 N1 H1 116.0
C4 N1 H1 116.0
N1 C1 C2 117.5(2)
N1 C1 S1 118.57(17)
C2 C1 S1 123.93(17)
C6' C1' C2' 116.2(2)
C6' C1' C3 117.6(2)
C2' C1' C3 126.2(2)
C3 C2 C1 127.0(2)
C3 C2 H2 116.5
C1 C2 H2 116.5
C3' C2' C1' 121.9(2)
C3' C2' Cl1 115.43(18)
C1' C2' Cl1 122.49(18)
O1 C3 C2 124.1(2)
O1 C3 C1' 111.51(18)
C2 C3 C1' 124.3(2)
C4' C3' C2' 119.3(2)
C4' C3' H3' 120.3
C2' C3' H3' 120.3
C5 C4 C9 120.3(2)
C5 C4 N1 118.7(2)
C9 C4 N1 120.9(2)
C3' C4' C5' 120.8(2)
C3' C4' Cl2 118.8(2)
C5' C4' Cl2 120.3(2)
C4 C5 C6 119.6(3)
C4 C5 H5 120.2
C6 C5 H5 120.2
C6' C5' C4' 119.0(2)
C6' C5' H5' 120.5
C4' C5' H5' 120.5
C7 C6 C5 120.7(3)
C7 C6 H6 119.6
C5 C6 H6 119.6
C5' C6' C1' 122.8(2)
C5' C6' H6' 118.6
C1' C6' H6' 118.6
C6 C7 C8 119.7(3)
C6 C7 H7 120.2
C8 C7 H7 120.2
C7 C8 C9 120.5(3)
C7 C8 H8 119.7
C9 C8 H8 119.7
C8 C9 C4 119.2(2)
C8 C9 H9 120.4
C4 C9 H9 120.4

loop_
_geom_bond_atom_site_label_1
_geom_bond_atom_site_label_2
_geom_bond_distance
S1 C1 1.695(2)
O1 C3 1.339(3)
O1 H11 0.89(3)
N1 C1 1.337(3)
N1 C4 1.423(3)
N1 H1 0.8600
Cl1 C2' 1.735(2)
Cl2 C4' 1.736(2)
C1 C2 1.438(3)
C1' C6' 1.394(3)
C1' C2' 1.398(3)
C1' C3 1.485(3)
C2 C3 1.350(3)
C2 H2 0.9300
C2' C3' 1.384(3)
C3' C4' 1.375(3)
C3' H3' 0.9300
C4 C5 1.374(3)
C4 C9 1.385(3)
C4' C5' 1.376(4)
C5 C6 1.377(4)
C5 H5 0.9300
C5' C6' 1.374(3)
C5' H5' 0.9300
C6 C7 1.369(4)
C6 H6 0.9300
C6' H6' 0.9300
C7 C8 1.374(4)
C7 H7 0.9300
C8 C9 1.382(3)
C8 H8 0.9300
C9 H9 0.9300

loop_
_geom_hbond_atom_site_label_D
_geom_hbond_atom_site_label_H
_geom_hbond_atom_site_label_A
_geom_hbond_site_symmetry_A
_geom_hbond_distance_DH
_geom_hbond_distance_HA
_geom_hbond_distance_DA
_geom_hbond_angle_DHA
_geom_hbond_publ_flag
N1 H1 S1 2_555 0.86 2.61 3.4397(18) 162 yes
C3' H3' O1 3_655 0.93 2.59 3.496(3) 164 yes
O1 H11 S1 0 0.89(3) 2.10(3) 2.9315(18) 157(2) yes

loop_
_geom_torsion_atom_site_label_1
_geom_torsion_atom_site_label_2
_geom_torsion_atom_site_label_3
_geom_torsion_atom_site_label_4
_geom_torsion
C4 N1 C1 C2 7.8(4)
C4 N1 C1 S1 -174.3(2)
N1 C1 C2 C3 -173.3(2)
S1 C1 C2 C3 8.9(4)
C6' C1' C2' C3' -0.6(3)
C3 C1' C2' C3' 180.0(2)
C6' C1' C2' Cl1 174.85(18)
C3 C1' C2' Cl1 -4.6(3)
C1 C2 C3 O1 -0.2(4)
C1 C2 C3 C1' -177.8(2)
C6' C1' C3 O1 -29.6(3)
C2' C1' C3 O1 149.8(2)
C6' C1' C3 C2 148.2(2)
C2' C1' C3 C2 -32.4(4)
C1' C2' C3' C4' 0.5(4)
Cl1 C2' C3' C4' -175.2(2)
C1 N1 C4 C5 -126.9(3)
C1 N1 C4 C9 56.9(4)
C2' C3' C4' C5' -0.1(4)
C2' C3' C4' Cl2 178.55(19)
C9 C4 C5 C6 -0.9(4)
N1 C4 C5 C6 -177.1(2)
C3' C4' C5' C6' -0.2(4)
Cl2 C4' C5' C6' -178.9(2)
C4 C5 C6 C7 0.0(4)
C4' C5' C6' C1' 0.1(4)
C2' C1' C6' C5' 0.3(4)
C3 C1' C6' C5' 179.7(2)
C5 C6 C7 C8 0.5(4)
C6 C7 C8 C9 -0.1(4)
C7 C8 C9 C4 -0.8(4)
C5 C4 C9 C8 1.3(4)
N1 C4 C9 C8 177.4(2)
